data_1570528
loop_
_publ_author_name
'Gulyaeva, Ekaterina S.'
'Osipova, Elena S.'
'Kovalenko, Sergey A.'
'Filippov, Oleg A.'
'Belkova, Natalia V.'
'Vendier, Laure'
'Canac, Yves'
'Shubina, Elena S.'
'Valyaev, Dmitry A.'

_publ_section_title
;
 Two active species from a single metal halide precursor: a case study of
 highly productive Mn-catalyzed dehydrogenation of amine-boranes
 <i>via</i> intermolecular bimetallic cooperation.
;
_journal_issue 4
_journal_name_full 'Chemical science'
_journal_page_first 1409
_journal_page_last 1417
_journal_paper_doi 10.1039/d3sc05356c
_journal_volume 15
_journal_year 2024
_chemical_compound_source 'synthesis as described'
_chemical_formula_moiety 'C31 H40 B Mn N5 O3, C24 H20 B, C H2 Cl2'
_chemical_formula_sum 'C56 H62 B2 Cl2 Mn N5 O3'
_chemical_formula_weight 1000.56
_space_group_IT_number 14
_space_group_name_Hall '-P 2ybc'
_space_group_name_H-M_alt 'P 1 21/c 1'
_symmetry_cell_setting monoclinic
_symmetry_Int_Tables_number 14
_symmetry_space_group_name_Hall '-P 2ybc'
_symmetry_space_group_name_H-M 'P 1 21/c 1'
_atom_sites_solution_hydrogens mixed
_audit_creation_date 2023-03-13T14:55:59-00:00
_audit_creation_method 'WinGX routine CIF_UPDATE'
_audit_update_record
;
2023-05-11 deposited with the CCDC.	2023-12-07 downloaded from the CCDC.
;
_cell_angle_alpha 90
_cell_angle_beta 95.937(14)
_cell_angle_gamma 90
_cell_formula_units_Z 4
_cell_length_a 19.766(8)
_cell_length_b 15.670(6)
_cell_length_c 17.052(7)
_cell_measurement_reflns_used 9999
_cell_measurement_temperature 100(2)
_cell_measurement_theta_max 55.94
_cell_measurement_theta_min 1.78
_cell_measurement_wavelength 0.71073
_cell_volume 5253(4)
_computing_data_collection 'Apex3 v.1 (Bruker, 2016)'
_computing_molecular_graphics 'Ortep-3 for Windows (Farrugia, 1997)'
_computing_publication_material 'WinGX publication routines (Farrugia, 1999)'
_computing_structure_refinement 'SHELXL-2018/3 (Sheldrick, 2018)'
_computing_structure_solution 'SIR92 (Altomare et al., 1994)'
_diffrn_ambient_temperature 100(2)
_diffrn_measured_fraction_theta_full 0.999
_diffrn_measured_fraction_theta_max 0.999
_diffrn_measurement_device_type 'Bruker APEX II'
_diffrn_measurement_method 'phi and omega scans'
_diffrn_radiation_monochromator graphite
_diffrn_radiation_probe x-ray
_diffrn_radiation_source 'Incoatec I\mS Microsource '
_diffrn_radiation_type MoK\a
_diffrn_radiation_wavelength 0.71073
_diffrn_reflns_av_R_equivalents 0.0677
_diffrn_reflns_av_unetI/netI 0.0269
_diffrn_reflns_Laue_measured_fraction_full 0.999
_diffrn_reflns_Laue_measured_fraction_max 0.999
_diffrn_reflns_limit_h_max 24
_diffrn_reflns_limit_h_min -24
_diffrn_reflns_limit_k_max 19
_diffrn_reflns_limit_k_min -19
_diffrn_reflns_limit_l_max 19
_diffrn_reflns_limit_l_min -21
_diffrn_reflns_number 145905
_diffrn_reflns_point_group_measured_fraction_full 0.999
_diffrn_reflns_point_group_measured_fraction_max 0.999
_diffrn_reflns_theta_full 25.242
_diffrn_reflns_theta_max 26.372
_diffrn_reflns_theta_min 2.072
_diffrn_standards_decay_% 0
_diffrn_standards_interval_count 0
_diffrn_standards_number 0
_exptl_absorpt_coefficient_mu 0.401
_exptl_absorpt_correction_T_max 0.7439
_exptl_absorpt_correction_T_min 0.7098
_exptl_absorpt_correction_type multi-scan
_exptl_absorpt_process_details
; SADABS, Sheldrick, Bruker, 2000
Additional spherical absorption correction applied with mu*r =  0.2000
Lambda/2 correction factor = 0.0015
;
_exptl_crystal_colour yellow
_exptl_crystal_density_diffrn 1.265
_exptl_crystal_density_method 'not measured'
_exptl_crystal_description plate
_exptl_crystal_F_000 2104
_exptl_crystal_recrystallization_method 'Re-crystallisation from solvent: CH2Cl2/pentane'
_exptl_crystal_size_max 0.2
_exptl_crystal_size_mid 0.1
_exptl_crystal_size_min 0.06
_refine_diff_density_max 1.188
_refine_diff_density_min -0.844
_refine_diff_density_rms 0.063
_refine_ls_extinction_method none
_refine_ls_goodness_of_fit_ref 1.051
_refine_ls_hydrogen_treatment mixed
_refine_ls_matrix_type full
_refine_ls_number_parameters 643
_refine_ls_number_reflns 10739
_refine_ls_number_restraints 0
_refine_ls_restrained_S_all 1.051
_refine_ls_R_factor_all 0.0553
_refine_ls_R_factor_gt 0.0444
_refine_ls_shift/su_max 0.001
_refine_ls_shift/su_mean 0
_refine_ls_structure_factor_coef Fsqd
_refine_ls_weighting_details 'w=1/[\s^2^(Fo^2^)+(0.0442P)^2^+8.1404P] where P=(Fo^2^+2Fc^2^)/3'
_refine_ls_weighting_scheme calc
_refine_ls_wR_factor_gt 0.1112
_refine_ls_wR_factor_ref 0.1186
_reflns_Friedel_coverage 0
_reflns_number_gt 9076
_reflns_number_total 10739
_reflns_threshold_expression 'I > 2\s(I)'
_cod_data_source_file d3sc05356c3.cif
_cod_data_source_block complex_[3BH3NMe3](BPh4)
_cod_depositor_comments
;
The following automatic conversions were performed:

data item '_diffrn_radiation_probe' value 'X-ray' was changed to
'x-ray' in accordance with the
/home/data/users/saulius/crontab/automatic-downloads/rss-feeds/RSC/lib/dictionaries/cif_core.dic
dictionary named 'cif_core.dic' version 2.4.2 last updated on
2011-04-26.

Automatic conversion script
Id: cif_fix_values 8170 2020-07-09 18:12:32Z antanas 

 Adding full bibliography for 1570527--1570528.cif.
;
_cod_original_cell_volume 5253(3)
_cod_original_sg_symbol_H-M 'P 21/c'
_cod_database_code 1570528
_shelx_shelxl_version_number 2018/3

loop_
_symmetry_equiv_pos_as_xyz
'x, y, z'
'-x, y+1/2, -z+1/2'
'-x, -y, -z'
'x, -y-1/2, z-1/2'

loop_
_atom_site_label
_atom_site_type_symbol
_atom_site_fract_x
_atom_site_fract_y
_atom_site_fract_z
_atom_site_U_iso_or_equiv
_atom_site_adp_type
_atom_site_occupancy
_atom_site_site_symmetry_order
_atom_site_calc_flag
_atom_site_refinement_flags_posn
_atom_site_refinement_flags_adp
_atom_site_refinement_flags_occupancy
_atom_site_disorder_assembly
_atom_site_disorder_group
C1 C 0.65417(11) 0.73039(13) 0.34093(12) 0.0160(4) Uani 1 1 d . . . . .
C2 C 0.72866(10) 0.66849(13) 0.45240(12) 0.0157(4) Uani 1 1 d . . . . .
C3 C 0.61937(11) 0.59590(14) 0.40029(13) 0.0191(4) Uani 1 1 d . . . . .
C4 C 0.73911(10) 0.50789(13) 0.37348(12) 0.0128(4) Uani 1 1 d . . . . .
C5 C 0.66608(10) 0.58399(12) 0.24365(12) 0.0136(4) Uani 1 1 d . . . . .
C6 C 0.76731(10) 0.49124(13) 0.23609(12) 0.0148(4) Uani 1 1 d . . . . .
H6A H 0.803107 0.535449 0.236253 0.018 Uiso 1 1 calc R U . . .
H6B H 0.779634 0.44357 0.202205 0.018 Uiso 1 1 calc R U . . .
C7 C 0.77939(11) 0.37866(13) 0.41987(13) 0.0197(4) Uani 1 1 d . . . . .
H7 H 0.791472 0.333022 0.455241 0.024 Uiso 1 1 calc R U . . .
C8 C 0.78822(11) 0.38159(13) 0.34283(13) 0.0175(4) Uani 1 1 d . . . . .
H8 H 0.807404 0.338431 0.312854 0.021 Uiso 1 1 calc R U . . .
C9 C 0.67410(11) 0.51332(14) 0.12753(12) 0.0184(4) Uani 1 1 d . . . . .
H9 H 0.691115 0.477038 0.089476 0.022 Uiso 1 1 calc R U . . .
C10 C 0.61772(11) 0.56179(14) 0.11776(13) 0.0200(5) Uani 1 1 d . . . . .
H10 H 0.586812 0.566077 0.071415 0.024 Uiso 1 1 calc R U . . .
C11 C 0.87630(11) 0.76464(15) 0.38673(13) 0.0203(5) Uani 1 1 d . . . . .
H11A H 0.857741 0.726 0.424304 0.03 Uiso 1 1 calc R U . . .
H11B H 0.851324 0.818754 0.384957 0.03 Uiso 1 1 calc R U . . .
H11C H 0.924498 0.775272 0.403426 0.03 Uiso 1 1 calc R U . . .
C12 C 0.89875(11) 0.78357(15) 0.25014(14) 0.0219(5) Uani 1 1 d . . . . .
H12A H 0.947154 0.792431 0.267026 0.033 Uiso 1 1 calc R U . . .
H12B H 0.87494 0.838477 0.249106 0.033 Uiso 1 1 calc R U . . .
H12C H 0.893579 0.758347 0.197265 0.033 Uiso 1 1 calc R U . . .
C13 C 0.90873(11) 0.64391(14) 0.30978(15) 0.0236(5) Uani 1 1 d . . . . .
H13A H 0.907093 0.619361 0.25676 0.035 Uiso 1 1 calc R U . . .
H13B H 0.88907 0.603466 0.344947 0.035 Uiso 1 1 calc R U . . .
H13C H 0.956106 0.655601 0.329761 0.035 Uiso 1 1 calc R U . . .
C21 C 0.73243(11) 0.47556(13) 0.51615(12) 0.0146(4) Uani 1 1 d . . . . .
C22 C 0.66970(11) 0.44972(13) 0.53847(12) 0.0172(4) Uani 1 1 d . . . . .
C23 C 0.65476(11) 0.47125(14) 0.61378(13) 0.0192(4) Uani 1 1 d . . . . .
H23 H 0.611801 0.455726 0.629778 0.023 Uiso 1 1 calc R U . . .
C24 C 0.70101(12) 0.51503(13) 0.66666(13) 0.0194(4) Uani 1 1 d . . . . .
C25 C 0.76392(12) 0.53612(14) 0.64300(13) 0.0198(5) Uani 1 1 d . . . . .
H25 H 0.796154 0.564614 0.679068 0.024 Uiso 1 1 calc R U . . .
C26 C 0.78124(11) 0.51677(13) 0.56790(13) 0.0171(4) Uani 1 1 d . . . . .
C27 C 0.62078(13) 0.39676(16) 0.48497(14) 0.0283(5) Uani 1 1 d . . . . .
H27A H 0.639019 0.338944 0.480973 0.043 Uiso 1 1 calc R U . . .
H27B H 0.614699 0.422847 0.432482 0.043 Uiso 1 1 calc R U . . .
H27C H 0.576818 0.394058 0.506684 0.043 Uiso 1 1 calc R U . . .
C28 C 0.68283(14) 0.53811(16) 0.74783(13) 0.0282(5) Uani 1 1 d . . . . .
H28A H 0.723087 0.560782 0.779383 0.042 Uiso 1 1 calc R U . . .
H28B H 0.666718 0.487107 0.773498 0.042 Uiso 1 1 calc R U . . .
H28C H 0.646863 0.581418 0.743313 0.042 Uiso 1 1 calc R U . . .
C29 C 0.85055(11) 0.53851(16) 0.54399(15) 0.0258(5) Uani 1 1 d . . . . .
H29A H 0.874006 0.576941 0.583198 0.039 Uiso 1 1 calc R U . . .
H29B H 0.845499 0.566632 0.492385 0.039 Uiso 1 1 calc R U . . .
H29C H 0.877175 0.486089 0.540862 0.039 Uiso 1 1 calc R U . . .
C31 C 0.55818(10) 0.66199(13) 0.19989(12) 0.0155(4) Uani 1 1 d . . . . .
C32 C 0.56035(11) 0.74484(14) 0.17029(12) 0.0169(4) Uani 1 1 d . . . . .
C33 C 0.50639(11) 0.79907(14) 0.18208(13) 0.0190(4) Uani 1 1 d . . . . .
H33 H 0.50697 0.855973 0.162923 0.023 Uiso 1 1 calc R U . . .
C34 C 0.45164(11) 0.77217(14) 0.22117(13) 0.0202(5) Uani 1 1 d . . . . .
C35 C 0.45043(11) 0.68759(14) 0.24708(14) 0.0209(5) Uani 1 1 d . . . . .
H35 H 0.412829 0.668269 0.27273 0.025 Uiso 1 1 calc R U . . .
C36 C 0.50302(11) 0.63087(14) 0.23621(13) 0.0190(4) Uani 1 1 d . . . . .
C37 C 0.61903(12) 0.77481(15) 0.12704(14) 0.0229(5) Uani 1 1 d . . . . .
H37A H 0.611981 0.834647 0.111586 0.034 Uiso 1 1 calc R U . . .
H37B H 0.62156 0.739754 0.079837 0.034 Uiso 1 1 calc R U . . .
H37C H 0.661586 0.76945 0.161666 0.034 Uiso 1 1 calc R U . . .
C38 C 0.39438(12) 0.83253(16) 0.23550(15) 0.0281(5) Uani 1 1 d . . . . .
H38A H 0.397925 0.848122 0.291427 0.042 Uiso 1 1 calc R U . . .
H38B H 0.350595 0.804455 0.220791 0.042 Uiso 1 1 calc R U . . .
H38C H 0.397548 0.884083 0.203543 0.042 Uiso 1 1 calc R U . . .
C39 C 0.49891(12) 0.53807(15) 0.25865(15) 0.0258(5) Uani 1 1 d . . . . .
H39A H 0.47631 0.505798 0.214175 0.039 Uiso 1 1 calc R U . . .
H39B H 0.472845 0.532526 0.304251 0.039 Uiso 1 1 calc R U . . .
H39C H 0.544909 0.515566 0.272121 0.039 Uiso 1 1 calc R U . . .
C41 C 0.85097(10) 0.43373(14) 0.05150(12) 0.0159(4) Uani 1 1 d . . . . .
C42 C 0.85154(11) 0.52067(14) 0.07154(13) 0.0185(4) Uani 1 1 d . . . . .
H42 H 0.88126 0.539336 0.115543 0.022 Uiso 1 1 calc R U . . .
C43 C 0.81012(12) 0.58088(15) 0.02936(14) 0.0233(5) Uani 1 1 d . . . . .
H43 H 0.812004 0.639072 0.045077 0.028 Uiso 1 1 calc R U . . .
C44 C 0.76638(12) 0.55592(16) -0.03524(14) 0.0271(5) Uani 1 1 d . . . . .
H44 H 0.737907 0.596539 -0.06381 0.033 Uiso 1 1 calc R U . . .
C45 C 0.76471(12) 0.47070(16) -0.05771(14) 0.0262(5) Uani 1 1 d . . . . .
H45 H 0.73509 0.452774 -0.102079 0.031 Uiso 1 1 calc R U . . .
C46 C 0.80639(11) 0.41147(15) -0.01528(13) 0.0214(5) Uani 1 1 d . . . . .
H46 H 0.804708 0.353632 -0.032064 0.026 Uiso 1 1 calc R U . . .
C51 C 0.85140(10) 0.29893(13) 0.15198(12) 0.0144(4) Uani 1 1 d . . . . .
C52 C 0.78141(11) 0.28460(14) 0.13090(13) 0.0185(4) Uani 1 1 d . . . . .
H52 H 0.759124 0.316096 0.088153 0.022 Uiso 1 1 calc R U . . .
C53 C 0.74342(12) 0.22625(15) 0.17002(14) 0.0248(5) Uani 1 1 d . . . . .
H53 H 0.696643 0.217758 0.152835 0.03 Uiso 1 1 calc R U . . .
C54 C 0.77393(12) 0.18046(14) 0.23417(14) 0.0243(5) Uani 1 1 d . . . . .
H54 H 0.748125 0.141506 0.2617 0.029 Uiso 1 1 calc R U . . .
C55 C 0.84260(12) 0.19266(13) 0.25720(13) 0.0204(5) Uani 1 1 d . . . . .
H55 H 0.864124 0.162062 0.300986 0.025 Uiso 1 1 calc R U . . .
C56 C 0.88011(11) 0.24965(13) 0.21633(12) 0.0167(4) Uani 1 1 d . . . . .
H56 H 0.927316 0.255652 0.232535 0.02 Uiso 1 1 calc R U . . .
C61 C 0.95756(10) 0.41111(12) 0.15974(12) 0.0143(4) Uani 1 1 d . . . . .
C62 C 1.01630(11) 0.44482(13) 0.13095(12) 0.0167(4) Uani 1 1 d . . . . .
H62 H 1.023184 0.434858 0.077396 0.02 Uiso 1 1 calc R U . . .
C63 C 1.06483(11) 0.49225(13) 0.17774(13) 0.0188(4) Uani 1 1 d . . . . .
H63 H 1.10357 0.513818 0.155615 0.023 Uiso 1 1 calc R U . . .
C64 C 1.05682(11) 0.50813(13) 0.25659(13) 0.0184(4) Uani 1 1 d . . . . .
H64 H 1.089678 0.540435 0.288594 0.022 Uiso 1 1 calc R U . . .
C65 C 0.99988(11) 0.47579(13) 0.28738(12) 0.0166(4) Uani 1 1 d . . . . .
H65 H 0.993774 0.48531 0.341215 0.02 Uiso 1 1 calc R U . . .
C66 C 0.95133(10) 0.42914(13) 0.23948(12) 0.0147(4) Uani 1 1 d . . . . .
H66 H 0.912361 0.408718 0.261877 0.018 Uiso 1 1 calc R U . . .
C71 C 0.93372(10) 0.30096(13) 0.03724(12) 0.0143(4) Uani 1 1 d . . . . .
C72 C 0.94060(10) 0.21210(13) 0.04288(12) 0.0163(4) Uani 1 1 d . . . . .
H72 H 0.922765 0.183414 0.08531 0.02 Uiso 1 1 calc R U . . .
C73 C 0.97276(11) 0.16403(14) -0.01166(13) 0.0204(5) Uani 1 1 d . . . . .
H73 H 0.976522 0.103909 -0.005511 0.025 Uiso 1 1 calc R U . . .
C74 C 0.99911(11) 0.20339(15) -0.07446(13) 0.0217(5) Uani 1 1 d . . . . .
H74 H 1.021265 0.170864 -0.111284 0.026 Uiso 1 1 calc R U . . .
C75 C 0.99260(11) 0.29157(15) -0.08277(13) 0.0213(5) Uani 1 1 d . . . . .
H75 H 1.010272 0.319711 -0.125599 0.026 Uiso 1 1 calc R U . . .
C76 C 0.96024(11) 0.33821(14) -0.02833(12) 0.0186(4) Uani 1 1 d . . . . .
H76 H 0.955757 0.398128 -0.035626 0.022 Uiso 1 1 calc R U . . .
C80 C 0.5847(2) 0.3461(2) -0.0261(2) 0.0644(11) Uani 1 1 d . . . . .
H80A H 0.631454 0.336795 -0.000593 0.077 Uiso 1 1 calc R U . . .
H80B H 0.577374 0.307217 -0.071929 0.077 Uiso 1 1 calc R U . . .
N1 N 0.74910(9) 0.45551(11) 0.43779(10) 0.0152(4) Uani 1 1 d . . . . .
N2 N 0.76367(8) 0.46039(11) 0.31593(10) 0.0141(3) Uani 1 1 d . . . . .
N3 N 0.70240(9) 0.52698(11) 0.20436(10) 0.0139(3) Uani 1 1 d . . . . .
N4 N 0.61338(9) 0.60443(11) 0.18858(10) 0.0155(4) Uani 1 1 d . . . . .
N5 N 0.86916(9) 0.72480(11) 0.30656(10) 0.0153(4) Uani 1 1 d . . . . .
O1 O 0.62794(8) 0.79563(10) 0.34121(9) 0.0237(3) Uani 1 1 d . . . . .
O2 O 0.74638(8) 0.70191(10) 0.51084(9) 0.0227(3) Uani 1 1 d . . . . .
O3 O 0.57136(8) 0.58394(12) 0.43159(11) 0.0324(4) Uani 1 1 d . . . . .
B1 B 0.79086(12) 0.70969(15) 0.27430(15) 0.0163(5) Uani 1 1 d . . . . .
B2 B 0.89831(12) 0.36110(14) 0.10151(13) 0.0134(4) Uani 1 1 d . . . . .
Cl1 Cl 0.52457(7) 0.32191(7) 0.04270(6) 0.0848(4) Uani 1 1 d . . . . .
Cl2 Cl 0.57594(4) 0.45273(6) -0.05846(5) 0.0514(2) Uani 1 1 d . . . . .
Mn1 Mn 0.69459(2) 0.62588(2) 0.35655(2) 0.01180(8) Uani 1 1 d . . . . .
H3 H 0.7652(12) 0.7719(15) 0.2757(14) 0.016(6) Uiso 1 1 d . . . . .
H2 H 0.7894(12) 0.6850(16) 0.2164(15) 0.021(6) Uiso 1 1 d . . . . .
H1 H 0.7747(12) 0.6567(15) 0.3201(14) 0.017(6) Uiso 1 1 d . . . . .

loop_
_atom_site_aniso_label
_atom_site_aniso_U_11
_atom_site_aniso_U_22
_atom_site_aniso_U_33
_atom_site_aniso_U_23
_atom_site_aniso_U_13
_atom_site_aniso_U_12
C1 0.0174(10) 0.0178(11) 0.0130(10) -0.0003(8) 0.0021(8) -0.0015(8)
C2 0.0175(10) 0.0121(9) 0.0182(11) 0.0027(8) 0.0051(8) 0.0025(8)
C3 0.0203(11) 0.0194(11) 0.0177(11) 0.0006(8) 0.0024(9) 0.0023(9)
C4 0.0117(9) 0.0138(9) 0.0132(10) -0.0021(8) 0.0024(7) -0.0020(7)
C5 0.0145(9) 0.0110(9) 0.0157(10) -0.0001(8) 0.0035(8) -0.0030(7)
C6 0.0156(10) 0.0160(10) 0.0134(10) -0.0026(8) 0.0048(8) 0.0003(8)
C7 0.0237(11) 0.0124(10) 0.0233(11) 0.0009(8) 0.0045(9) 0.0041(8)
C8 0.0182(10) 0.0124(10) 0.0226(11) -0.0016(8) 0.0049(8) 0.0019(8)
C9 0.0228(11) 0.0202(11) 0.0127(10) -0.0051(8) 0.0040(8) -0.0024(9)
C10 0.0217(11) 0.0239(11) 0.0138(10) -0.0046(8) -0.0009(8) -0.0018(9)
C11 0.0181(10) 0.0231(11) 0.0195(11) -0.0045(9) 0.0014(8) -0.0034(9)
C12 0.0216(11) 0.0216(11) 0.0237(12) -0.0002(9) 0.0076(9) -0.0062(9)
C13 0.0172(11) 0.0163(11) 0.0366(13) -0.0039(9) 0.0003(9) 0.0032(9)
C21 0.0209(10) 0.0107(9) 0.0125(10) 0.0011(7) 0.0028(8) 0.0032(8)
C22 0.0220(11) 0.0144(10) 0.0153(10) 0.0016(8) 0.0022(8) -0.0014(8)
C23 0.0235(11) 0.0177(10) 0.0173(11) 0.0030(8) 0.0068(9) -0.0009(9)
C24 0.0299(12) 0.0136(10) 0.0147(10) 0.0026(8) 0.0020(9) 0.0056(9)
C25 0.0257(11) 0.0173(10) 0.0147(10) -0.0004(8) -0.0060(9) 0.0013(9)
C26 0.0175(10) 0.0152(10) 0.0181(10) 0.0038(8) -0.0007(8) 0.0021(8)
C27 0.0302(13) 0.0305(13) 0.0248(12) -0.0052(10) 0.0049(10) -0.0141(10)
C28 0.0437(15) 0.0267(12) 0.0145(11) -0.0002(9) 0.0053(10) 0.0044(11)
C29 0.0177(11) 0.0323(13) 0.0268(12) 0.0013(10) -0.0005(9) -0.0016(10)
C31 0.0140(10) 0.0175(10) 0.0144(10) -0.0024(8) -0.0007(8) 0.0012(8)
C32 0.0175(10) 0.0189(10) 0.0139(10) -0.0008(8) -0.0002(8) -0.0035(8)
C33 0.0216(11) 0.0163(10) 0.0186(11) 0.0018(8) -0.0009(8) -0.0013(9)
C34 0.0190(11) 0.0217(11) 0.0195(11) 0.0011(9) -0.0003(9) 0.0023(9)
C35 0.0153(10) 0.0230(11) 0.0251(12) 0.0044(9) 0.0050(9) -0.0009(9)
C36 0.0175(10) 0.0192(11) 0.0200(11) 0.0018(9) 0.0009(8) -0.0022(8)
C37 0.0239(11) 0.0223(11) 0.0235(12) 0.0016(9) 0.0075(9) -0.0043(9)
C38 0.0242(12) 0.0277(13) 0.0330(13) 0.0068(10) 0.0064(10) 0.0079(10)
C39 0.0215(11) 0.0197(11) 0.0365(14) 0.0071(10) 0.0047(10) -0.0009(9)
C41 0.0163(10) 0.0193(10) 0.0129(10) 0.0040(8) 0.0056(8) 0.0033(8)
C42 0.0203(10) 0.0174(10) 0.0186(11) 0.0039(8) 0.0052(8) 0.0022(8)
C43 0.0284(12) 0.0173(11) 0.0254(12) 0.0072(9) 0.0094(10) 0.0069(9)
C44 0.0263(12) 0.0312(13) 0.0244(12) 0.0150(10) 0.0056(10) 0.0127(10)
C45 0.0241(12) 0.0372(14) 0.0169(11) 0.0053(10) -0.0001(9) 0.0064(10)
C46 0.0226(11) 0.0229(11) 0.0187(11) 0.0007(9) 0.0020(9) 0.0036(9)
C51 0.0186(10) 0.0109(9) 0.0143(10) -0.0032(8) 0.0049(8) 0.0015(8)
C52 0.0198(11) 0.0165(10) 0.0190(11) -0.0032(8) 0.0015(8) 0.0009(8)
C53 0.0221(11) 0.0225(11) 0.0305(13) -0.0068(10) 0.0058(10) -0.0073(9)
C54 0.0326(13) 0.0139(10) 0.0288(12) -0.0023(9) 0.0150(10) -0.0067(9)
C55 0.0324(12) 0.0108(10) 0.0198(11) 0.0005(8) 0.0106(9) 0.0035(9)
C56 0.0189(10) 0.0140(10) 0.0181(11) -0.0011(8) 0.0055(8) 0.0033(8)
C61 0.0174(10) 0.0093(9) 0.0160(10) 0.0026(8) 0.0013(8) 0.0039(8)
C62 0.0221(11) 0.0135(10) 0.0148(10) 0.0027(8) 0.0038(8) 0.0017(8)
C63 0.0196(10) 0.0140(10) 0.0229(11) 0.0044(8) 0.0032(9) -0.0022(8)
C64 0.0210(11) 0.0118(10) 0.0210(11) 0.0021(8) -0.0040(8) -0.0002(8)
C65 0.0218(11) 0.0125(10) 0.0151(10) -0.0001(8) 0.0005(8) 0.0043(8)
C66 0.0158(10) 0.0133(10) 0.0151(10) 0.0028(8) 0.0019(8) 0.0042(8)
C71 0.0130(9) 0.0166(10) 0.0128(10) -0.0011(8) -0.0017(7) 0.0014(8)
C72 0.0155(10) 0.0169(10) 0.0163(10) -0.0017(8) 0.0016(8) -0.0019(8)
C73 0.0222(11) 0.0142(10) 0.0250(12) -0.0047(9) 0.0033(9) -0.0003(9)
C74 0.0210(11) 0.0247(12) 0.0200(11) -0.0089(9) 0.0044(9) 0.0014(9)
C75 0.0228(11) 0.0278(12) 0.0137(10) -0.0002(9) 0.0038(8) 0.0003(9)
C76 0.0216(11) 0.0174(10) 0.0164(10) 0.0007(8) 0.0007(8) 0.0027(9)
C80 0.085(3) 0.049(2) 0.056(2) -0.0229(17) -0.008(2) 0.0121(19)
N1 0.0182(9) 0.0127(8) 0.0148(9) -0.0011(7) 0.0032(7) 0.0015(7)
N2 0.0145(8) 0.0137(8) 0.0142(9) -0.0013(7) 0.0031(7) 0.0001(7)
N3 0.0146(8) 0.0147(8) 0.0125(8) -0.0029(7) 0.0024(7) -0.0015(7)
N4 0.0149(8) 0.0166(9) 0.0148(9) -0.0016(7) 0.0007(7) -0.0004(7)
N5 0.0142(8) 0.0124(8) 0.0198(9) -0.0011(7) 0.0037(7) -0.0004(7)
O1 0.0291(9) 0.0170(8) 0.0249(9) -0.0009(6) 0.0027(7) 0.0064(7)
O2 0.0328(9) 0.0204(8) 0.0150(8) -0.0051(6) 0.0022(7) -0.0017(7)
O3 0.0215(9) 0.0452(11) 0.0327(10) 0.0064(8) 0.0135(7) 0.0002(8)
B1 0.0143(11) 0.0163(11) 0.0185(12) -0.0003(9) 0.0019(9) -0.0025(9)
B2 0.0152(11) 0.0132(10) 0.0122(11) 0.0006(8) 0.0026(8) 0.0020(9)
Cl1 0.1298(10) 0.0684(7) 0.0515(6) 0.0011(5) -0.0132(6) -0.0080(7)
Cl2 0.0441(4) 0.0605(5) 0.0475(4) -0.0229(4) -0.0047(3) -0.0019(4)
Mn1 0.01321(15) 0.01130(15) 0.01127(15) -0.00119(11) 0.00307(11) 0.00061(11)

loop_
_atom_type_symbol
_atom_type_description
_atom_type_scat_dispersion_real
_atom_type_scat_dispersion_imag
_atom_type_scat_source
C C 0.0033 0.0016 'International Tables Vol C Tables 4.2.6.8 and 6.1.1.4'
H H 0 0 'International Tables Vol C Tables 4.2.6.8 and 6.1.1.4'
N N 0.0061 0.0033 'International Tables Vol C Tables 4.2.6.8 and 6.1.1.4'
O O 0.0106 0.006 'International Tables Vol C Tables 4.2.6.8 and 6.1.1.4'
B B 0.0013 0.0007 'International Tables Vol C Tables 4.2.6.8 and 6.1.1.4'
Cl Cl 0.1484 0.1585 'International Tables Vol C Tables 4.2.6.8 and 6.1.1.4'
Mn Mn 0.3368 0.7283 'International Tables Vol C Tables 4.2.6.8 and 6.1.1.4'

loop_
_geom_angle_atom_site_label_1
_geom_angle_atom_site_label_2
_geom_angle_atom_site_label_3
_geom_angle
_geom_angle_site_symmetry_1
_geom_angle_site_symmetry_3
_geom_angle_publ_flag
O1 C1 Mn1 171.27(19) . . ?
O2 C2 Mn1 173.56(18) . . ?
O3 C3 Mn1 173.7(2) . . ?
N2 C4 N1 102.55(17) . . ?
N2 C4 Mn1 124.78(15) . . ?
N1 C4 Mn1 132.59(15) . . ?
N3 C5 N4 102.61(17) . . ?
N3 C5 Mn1 124.16(14) . . ?
N4 C5 Mn1 133.16(15) . . ?
N3 C6 N2 110.47(16) . . ?
N3 C6 H6A 109.6 . . ?
N2 C6 H6A 109.6 . . ?
N3 C6 H6B 109.6 . . ?
N2 C6 H6B 109.6 . . ?
H6A C6 H6B 108.1 . . ?
C8 C7 N1 106.69(19) . . ?
C8 C7 H7 126.7 . . ?
N1 C7 H7 126.7 . . ?
C7 C8 N2 106.10(18) . . ?
C7 C8 H8 126.9 . . ?
N2 C8 H8 126.9 . . ?
C10 C9 N3 106.13(18) . . ?
C10 C9 H9 126.9 . . ?
N3 C9 H9 126.9 . . ?
C9 C10 N4 106.78(19) . . ?
C9 C10 H10 126.6 . . ?
N4 C10 H10 126.6 . . ?
N5 C11 H11A 109.5 . . ?
N5 C11 H11B 109.5 . . ?
H11A C11 H11B 109.5 . . ?
N5 C11 H11C 109.5 . . ?
H11A C11 H11C 109.5 . . ?
H11B C11 H11C 109.5 . . ?
N5 C12 H12A 109.5 . . ?
N5 C12 H12B 109.5 . . ?
H12A C12 H12B 109.5 . . ?
N5 C12 H12C 109.5 . . ?
H12A C12 H12C 109.5 . . ?
H12B C12 H12C 109.5 . . ?
N5 C13 H13A 109.5 . . ?
N5 C13 H13B 109.5 . . ?
H13A C13 H13B 109.5 . . ?
N5 C13 H13C 109.5 . . ?
H13A C13 H13C 109.5 . . ?
H13B C13 H13C 109.5 . . ?
C22 C21 C26 122.51(19) . . ?
C22 C21 N1 118.95(18) . . ?
C26 C21 N1 118.47(19) . . ?
C23 C22 C21 117.5(2) . . ?
C23 C22 C27 120.6(2) . . ?
C21 C22 C27 121.8(2) . . ?
C22 C23 C24 121.9(2) . . ?
C22 C23 H23 119 . . ?
C24 C23 H23 119 . . ?
C25 C24 C23 118.4(2) . . ?
C25 C24 C28 121.0(2) . . ?
C23 C24 C28 120.5(2) . . ?
C24 C25 C26 121.9(2) . . ?
C24 C25 H25 119 . . ?
C26 C25 H25 119 . . ?
C25 C26 C21 117.5(2) . . ?
C25 C26 C29 121.1(2) . . ?
C21 C26 C29 121.4(2) . . ?
C22 C27 H27A 109.5 . . ?
C22 C27 H27B 109.5 . . ?
H27A C27 H27B 109.5 . . ?
C22 C27 H27C 109.5 . . ?
H27A C27 H27C 109.5 . . ?
H27B C27 H27C 109.5 . . ?
C24 C28 H28A 109.5 . . ?
C24 C28 H28B 109.5 . . ?
H28A C28 H28B 109.5 . . ?
C24 C28 H28C 109.5 . . ?
H28A C28 H28C 109.5 . . ?
H28B C28 H28C 109.5 . . ?
C26 C29 H29A 109.5 . . ?
C26 C29 H29B 109.5 . . ?
H29A C29 H29B 109.5 . . ?
C26 C29 H29C 109.5 . . ?
H29A C29 H29C 109.5 . . ?
H29B C29 H29C 109.5 . . ?
C32 C31 C36 122.7(2) . . ?
C32 C31 N4 118.74(19) . . ?
C36 C31 N4 118.47(19) . . ?
C33 C32 C31 117.53(19) . . ?
C33 C32 C37 121.2(2) . . ?
C31 C32 C37 121.3(2) . . ?
C34 C33 C32 121.9(2) . . ?
C34 C33 H33 119.1 . . ?
C32 C33 H33 119.1 . . ?
C33 C34 C35 118.5(2) . . ?
C33 C34 C38 121.2(2) . . ?
C35 C34 C38 120.2(2) . . ?
C36 C35 C34 121.7(2) . . ?
C36 C35 H35 119.2 . . ?
C34 C35 H35 119.2 . . ?
C35 C36 C31 117.6(2) . . ?
C35 C36 C39 121.4(2) . . ?
C31 C36 C39 121.0(2) . . ?
C32 C37 H37A 109.5 . . ?
C32 C37 H37B 109.5 . . ?
H37A C37 H37B 109.5 . . ?
C32 C37 H37C 109.5 . . ?
H37A C37 H37C 109.5 . . ?
H37B C37 H37C 109.5 . . ?
C34 C38 H38A 109.5 . . ?
C34 C38 H38B 109.5 . . ?
H38A C38 H38B 109.5 . . ?
C34 C38 H38C 109.5 . . ?
H38A C38 H38C 109.5 . . ?
H38B C38 H38C 109.5 . . ?
C36 C39 H39A 109.5 . . ?
C36 C39 H39B 109.5 . . ?
H39A C39 H39B 109.5 . . ?
C36 C39 H39C 109.5 . . ?
H39A C39 H39C 109.5 . . ?
H39B C39 H39C 109.5 . . ?
C42 C41 C46 115.16(19) . . ?
C42 C41 B2 123.54(19) . . ?
C46 C41 B2 121.30(19) . . ?
C43 C42 C41 122.7(2) . . ?
C43 C42 H42 118.7 . . ?
C41 C42 H42 118.7 . . ?
C44 C43 C42 120.2(2) . . ?
C44 C43 H43 119.9 . . ?
C42 C43 H43 119.9 . . ?
C43 C44 C45 119.1(2) . . ?
C43 C44 H44 120.5 . . ?
C45 C44 H44 120.5 . . ?
C44 C45 C46 120.1(2) . . ?
C44 C45 H45 120 . . ?
C46 C45 H45 120 . . ?
C45 C46 C41 122.8(2) . . ?
C45 C46 H46 118.6 . . ?
C41 C46 H46 118.6 . . ?
C52 C51 C56 114.56(19) . . ?
C52 C51 B2 123.44(18) . . ?
C56 C51 B2 121.78(18) . . ?
C53 C52 C51 123.0(2) . . ?
C53 C52 H52 118.5 . . ?
C51 C52 H52 118.5 . . ?
C54 C53 C52 120.2(2) . . ?
C54 C53 H53 119.9 . . ?
C52 C53 H53 119.9 . . ?
C55 C54 C53 118.9(2) . . ?
C55 C54 H54 120.6 . . ?
C53 C54 H54 120.6 . . ?
C54 C55 C56 120.2(2) . . ?
C54 C55 H55 119.9 . . ?
C56 C55 H55 119.9 . . ?
C55 C56 C51 123.2(2) . . ?
C55 C56 H56 118.4 . . ?
C51 C56 H56 118.4 . . ?
C66 C61 C62 114.77(19) . . ?
C66 C61 B2 123.28(18) . . ?
C62 C61 B2 121.78(18) . . ?
C63 C62 C61 122.8(2) . . ?
C63 C62 H62 118.6 . . ?
C61 C62 H62 118.6 . . ?
C64 C63 C62 120.4(2) . . ?
C64 C63 H63 119.8 . . ?
C62 C63 H63 119.8 . . ?
C65 C64 C63 118.6(2) . . ?
C65 C64 H64 120.7 . . ?
C63 C64 H64 120.7 . . ?
C64 C65 C66 120.3(2) . . ?
C64 C65 H65 119.9 . . ?
C66 C65 H65 119.9 . . ?
C65 C66 C61 123.1(2) . . ?
C65 C66 H66 118.5 . . ?
C61 C66 H66 118.5 . . ?
C72 C71 C76 115.12(19) . . ?
C72 C71 B2 124.41(18) . . ?
C76 C71 B2 120.47(18) . . ?
C73 C72 C71 122.5(2) . . ?
C73 C72 H72 118.8 . . ?
C71 C72 H72 118.8 . . ?
C74 C73 C72 120.5(2) . . ?
C74 C73 H73 119.7 . . ?
C72 C73 H73 119.7 . . ?
C73 C74 C75 118.8(2) . . ?
C73 C74 H74 120.6 . . ?
C75 C74 H74 120.6 . . ?
C76 C75 C74 119.9(2) . . ?
C76 C75 H75 120.1 . . ?
C74 C75 H75 120.1 . . ?
C75 C76 C71 123.2(2) . . ?
C75 C76 H76 118.4 . . ?
C71 C76 H76 118.4 . . ?
Cl2 C80 Cl1 110.8(2) . . ?
Cl2 C80 H80A 109.5 . . ?
Cl1 C80 H80A 109.5 . . ?
Cl2 C80 H80B 109.5 . . ?
Cl1 C80 H80B 109.5 . . ?
H80A C80 H80B 108.1 . . ?
C4 N1 C7 111.87(17) . . ?
C4 N1 C21 125.72(17) . . ?
C7 N1 C21 122.40(17) . . ?
C4 N2 C8 112.77(17) . . ?
C4 N2 C6 123.34(17) . . ?
C8 N2 C6 123.79(17) . . ?
C5 N3 C9 112.56(17) . . ?
C5 N3 C6 123.99(17) . . ?
C9 N3 C6 123.15(17) . . ?
C5 N4 C10 111.91(17) . . ?
C5 N4 C31 125.98(17) . . ?
C10 N4 C31 122.11(17) . . ?
C13 N5 C12 108.04(17) . . ?
C13 N5 C11 108.81(17) . . ?
C12 N5 C11 108.97(17) . . ?
C13 N5 B1 111.81(16) . . ?
C12 N5 B1 107.33(16) . . ?
C11 N5 B1 111.78(16) . . ?
N5 B1 H3 107.0(12) . . ?
N5 B1 H2 107.8(13) . . ?
H3 B1 H2 112.1(18) . . ?
N5 B1 H1 100.9(11) . . ?
H3 B1 H1 116.3(17) . . ?
H2 B1 H1 111.7(18) . . ?
C51 B2 C61 111.63(17) . . ?
C51 B2 C41 110.94(17) . . ?
C61 B2 C41 108.15(16) . . ?
C51 B2 C71 107.98(16) . . ?
C61 B2 C71 110.25(16) . . ?
C41 B2 C71 107.82(16) . . ?
C3 Mn1 C2 88.19(10) . . ?
C3 Mn1 C1 85.80(10) . . ?
C2 Mn1 C1 85.31(9) . . ?
C3 Mn1 C4 93.86(9) . . ?
C2 Mn1 C4 95.17(9) . . ?
C1 Mn1 C4 179.40(9) . . ?
C3 Mn1 C5 98.45(9) . . ?
C2 Mn1 C5 173.31(9) . . ?
C1 Mn1 C5 94.37(9) . . ?
C4 Mn1 C5 85.20(8) . . ?
C3 Mn1 H1 175.3(7) . . ?
C2 Mn1 H1 87.4(7) . . ?
C1 Mn1 H1 95.4(8) . . ?
C4 Mn1 H1 84.9(8) . . ?
C5 Mn1 H1 85.9(7) . . ?

loop_
_geom_bond_atom_site_label_1
_geom_bond_atom_site_label_2
_geom_bond_distance
_geom_bond_site_symmetry_2
_geom_bond_publ_flag
C1 O1 1.146(3) . ?
C1 Mn1 1.829(2) . ?
C2 O2 1.148(3) . ?
C2 Mn1 1.828(2) . ?
C3 O3 1.151(3) . ?
C3 Mn1 1.793(2) . ?
C4 N2 1.361(3) . ?
C4 N1 1.368(3) . ?
C4 Mn1 2.055(2) . ?
C5 N3 1.364(3) . ?
C5 N4 1.366(3) . ?
C5 Mn1 2.057(2) . ?
C6 N3 1.452(3) . ?
C6 N2 1.453(3) . ?
C6 H6A 0.99 . ?
C6 H6B 0.99 . ?
C7 C8 1.344(3) . ?
C7 N1 1.393(3) . ?
C7 H7 0.95 . ?
C8 N2 1.387(3) . ?
C8 H8 0.95 . ?
C9 C10 1.345(3) . ?
C9 N3 1.387(3) . ?
C9 H9 0.95 . ?
C10 N4 1.390(3) . ?
C10 H10 0.95 . ?
C11 N5 1.496(3) . ?
C11 H11A 0.98 . ?
C11 H11B 0.98 . ?
C11 H11C 0.98 . ?
C12 N5 1.494(3) . ?
C12 H12A 0.98 . ?
C12 H12B 0.98 . ?
C12 H12C 0.98 . ?
C13 N5 1.487(3) . ?
C13 H13A 0.98 . ?
C13 H13B 0.98 . ?
C13 H13C 0.98 . ?
C21 C22 1.394(3) . ?
C21 C26 1.396(3) . ?
C21 N1 1.443(3) . ?
C22 C23 1.389(3) . ?
C22 C27 1.508(3) . ?
C23 C24 1.396(3) . ?
C23 H23 0.95 . ?
C24 C25 1.386(3) . ?
C24 C28 1.509(3) . ?
C25 C26 1.393(3) . ?
C25 H25 0.95 . ?
C26 C29 1.508(3) . ?
C27 H27A 0.98 . ?
C27 H27B 0.98 . ?
C27 H27C 0.98 . ?
C28 H28A 0.98 . ?
C28 H28B 0.98 . ?
C28 H28C 0.98 . ?
C29 H29A 0.98 . ?
C29 H29B 0.98 . ?
C29 H29C 0.98 . ?
C31 C32 1.395(3) . ?
C31 C36 1.396(3) . ?
C31 N4 1.444(3) . ?
C32 C33 1.394(3) . ?
C32 C37 1.512(3) . ?
C33 C34 1.394(3) . ?
C33 H33 0.95 . ?
C34 C35 1.398(3) . ?
C34 C38 1.514(3) . ?
C35 C36 1.395(3) . ?
C35 H35 0.95 . ?
C36 C39 1.508(3) . ?
C37 H37A 0.98 . ?
C37 H37B 0.98 . ?
C37 H37C 0.98 . ?
C38 H38A 0.98 . ?
C38 H38B 0.98 . ?
C38 H38C 0.98 . ?
C39 H39A 0.98 . ?
C39 H39B 0.98 . ?
C39 H39C 0.98 . ?
C41 C42 1.404(3) . ?
C41 C46 1.410(3) . ?
C41 B2 1.653(3) . ?
C42 C43 1.399(3) . ?
C42 H42 0.95 . ?
C43 C44 1.384(4) . ?
C43 H43 0.95 . ?
C44 C45 1.389(4) . ?
C44 H44 0.95 . ?
C45 C46 1.393(3) . ?
C45 H45 0.95 . ?
C46 H46 0.95 . ?
C51 C52 1.411(3) . ?
C51 C56 1.412(3) . ?
C51 B2 1.648(3) . ?
C52 C53 1.396(3) . ?
C52 H52 0.95 . ?
C53 C54 1.392(4) . ?
C53 H53 0.95 . ?
C54 C55 1.387(3) . ?
C54 H54 0.95 . ?
C55 C56 1.393(3) . ?
C55 H55 0.95 . ?
C56 H56 0.95 . ?
C61 C66 1.407(3) . ?
C61 C62 1.409(3) . ?
C61 B2 1.653(3) . ?
C62 C63 1.397(3) . ?
C62 H62 0.95 . ?
C63 C64 1.392(3) . ?
C63 H63 0.95 . ?
C64 C65 1.386(3) . ?
C64 H64 0.95 . ?
C65 C66 1.400(3) . ?
C65 H65 0.95 . ?
C66 H66 0.95 . ?
C71 C72 1.401(3) . ?
C71 C76 1.410(3) . ?
C71 B2 1.655(3) . ?
C72 C73 1.400(3) . ?
C72 H72 0.95 . ?
C73 C74 1.383(3) . ?
C73 H73 0.95 . ?
C74 C75 1.394(3) . ?
C74 H74 0.95 . ?
C75 C76 1.389(3) . ?
C75 H75 0.95 . ?
C76 H76 0.95 . ?
C80 Cl2 1.763(4) . ?
C80 Cl1 1.794(5) . ?
C80 H80A 0.99 . ?
C80 H80B 0.99 . ?
N5 B1 1.606(3) . ?
B1 H3 1.10(2) . ?
B1 H2 1.06(3) . ?
B1 H1 1.20(2) . ?
Mn1 H1 1.83(2) . ?

loop_
_geom_torsion_atom_site_label_1
_geom_torsion_atom_site_label_2
_geom_torsion_atom_site_label_3
_geom_torsion_atom_site_label_4
_geom_torsion
_geom_torsion_site_symmetry_1
_geom_torsion_site_symmetry_2
_geom_torsion_site_symmetry_3
_geom_torsion_site_symmetry_4
_geom_torsion_publ_flag
N1 C7 C8 N2 0.5(2) . . . . ?
N3 C9 C10 N4 0.6(2) . . . . ?
C26 C21 C22 C23 4.1(3) . . . . ?
N1 C21 C22 C23 -178.94(18) . . . . ?
C26 C21 C22 C27 -173.1(2) . . . . ?
N1 C21 C22 C27 3.9(3) . . . . ?
C21 C22 C23 C24 -1.7(3) . . . . ?
C27 C22 C23 C24 175.4(2) . . . . ?
C22 C23 C24 C25 -1.0(3) . . . . ?
C22 C23 C24 C28 179.4(2) . . . . ?
C23 C24 C25 C26 1.6(3) . . . . ?
C28 C24 C25 C26 -178.8(2) . . . . ?
C24 C25 C26 C21 0.6(3) . . . . ?
C24 C25 C26 C29 -178.6(2) . . . . ?
C22 C21 C26 C25 -3.5(3) . . . . ?
N1 C21 C26 C25 179.50(18) . . . . ?
C22 C21 C26 C29 175.7(2) . . . . ?
N1 C21 C26 C29 -1.3(3) . . . . ?
C36 C31 C32 C33 3.7(3) . . . . ?
N4 C31 C32 C33 -179.98(18) . . . . ?
C36 C31 C32 C37 -176.4(2) . . . . ?
N4 C31 C32 C37 0.0(3) . . . . ?
C31 C32 C33 C34 -0.6(3) . . . . ?
C37 C32 C33 C34 179.4(2) . . . . ?
C32 C33 C34 C35 -1.8(3) . . . . ?
C32 C33 C34 C38 178.3(2) . . . . ?
C33 C34 C35 C36 1.4(3) . . . . ?
C38 C34 C35 C36 -178.7(2) . . . . ?
C34 C35 C36 C31 1.4(3) . . . . ?
C34 C35 C36 C39 -175.3(2) . . . . ?
C32 C31 C36 C35 -4.0(3) . . . . ?
N4 C31 C36 C35 179.58(19) . . . . ?
C32 C31 C36 C39 172.6(2) . . . . ?
N4 C31 C36 C39 -3.7(3) . . . . ?
C46 C41 C42 C43 1.1(3) . . . . ?
B2 C41 C42 C43 -178.74(19) . . . . ?
C41 C42 C43 C44 -0.2(3) . . . . ?
C42 C43 C44 C45 -0.5(3) . . . . ?
C43 C44 C45 C46 0.3(4) . . . . ?
C44 C45 C46 C41 0.6(4) . . . . ?
C42 C41 C46 C45 -1.3(3) . . . . ?
B2 C41 C46 C45 178.5(2) . . . . ?
C56 C51 C52 C53 -0.3(3) . . . . ?
B2 C51 C52 C53 174.3(2) . . . . ?
C51 C52 C53 C54 1.6(3) . . . . ?
C52 C53 C54 C55 -1.3(3) . . . . ?
C53 C54 C55 C56 -0.2(3) . . . . ?
C54 C55 C56 C51 1.6(3) . . . . ?
C52 C51 C56 C55 -1.3(3) . . . . ?
B2 C51 C56 C55 -176.03(19) . . . . ?
C66 C61 C62 C63 0.2(3) . . . . ?
B2 C61 C62 C63 175.59(19) . . . . ?
C61 C62 C63 C64 0.2(3) . . . . ?
C62 C63 C64 C65 0.1(3) . . . . ?
C63 C64 C65 C66 -0.8(3) . . . . ?
C64 C65 C66 C61 1.2(3) . . . . ?
C62 C61 C66 C65 -0.9(3) . . . . ?
B2 C61 C66 C65 -176.23(18) . . . . ?
C76 C71 C72 C73 1.3(3) . . . . ?
B2 C71 C72 C73 -178.04(19) . . . . ?
C71 C72 C73 C74 -0.3(3) . . . . ?
C72 C73 C74 C75 -0.5(3) . . . . ?
C73 C74 C75 C76 0.2(3) . . . . ?
C74 C75 C76 C71 1.0(3) . . . . ?
C72 C71 C76 C75 -1.7(3) . . . . ?
B2 C71 C76 C75 177.72(19) . . . . ?
N2 C4 N1 C7 0.5(2) . . . . ?
Mn1 C4 N1 C7 177.22(16) . . . . ?
N2 C4 N1 C21 179.21(18) . . . . ?
Mn1 C4 N1 C21 -4.1(3) . . . . ?
C8 C7 N1 C4 -0.7(2) . . . . ?
C8 C7 N1 C21 -179.42(19) . . . . ?
C22 C21 N1 C4 94.2(2) . . . . ?
C26 C21 N1 C4 -88.7(3) . . . . ?
C22 C21 N1 C7 -87.2(3) . . . . ?
C26 C21 N1 C7 89.9(2) . . . . ?
N1 C4 N2 C8 -0.2(2) . . . . ?
Mn1 C4 N2 C8 -177.22(14) . . . . ?
N1 C4 N2 C6 -176.75(17) . . . . ?
Mn1 C4 N2 C6 6.2(3) . . . . ?
C7 C8 N2 C4 -0.2(2) . . . . ?
C7 C8 N2 C6 176.35(18) . . . . ?
N3 C6 N2 C4 -50.1(2) . . . . ?
N3 C6 N2 C8 133.65(19) . . . . ?
N4 C5 N3 C9 0.9(2) . . . . ?
Mn1 C5 N3 C9 -176.47(14) . . . . ?
N4 C5 N3 C6 174.68(17) . . . . ?
Mn1 C5 N3 C6 -2.6(3) . . . . ?
C10 C9 N3 C5 -0.9(2) . . . . ?
C10 C9 N3 C6 -174.81(19) . . . . ?
N2 C6 N3 C5 48.3(3) . . . . ?
N2 C6 N3 C9 -138.56(19) . . . . ?
N3 C5 N4 C10 -0.5(2) . . . . ?
Mn1 C5 N4 C10 176.49(16) . . . . ?
N3 C5 N4 C31 178.73(18) . . . . ?
Mn1 C5 N4 C31 -4.3(3) . . . . ?
C9 C10 N4 C5 -0.1(2) . . . . ?
C9 C10 N4 C31 -179.30(19) . . . . ?
C32 C31 N4 C5 100.9(2) . . . . ?
C36 C31 N4 C5 -82.6(3) . . . . ?
C32 C31 N4 C10 -79.9(3) . . . . ?
C36 C31 N4 C10 96.6(2) . . . . ?
C52 C51 B2 C61 145.68(19) . . . . ?
C56 C51 B2 C61 -40.1(3) . . . . ?
C52 C51 B2 C41 25.0(3) . . . . ?
C56 C51 B2 C41 -160.79(18) . . . . ?
C52 C51 B2 C71 -93.0(2) . . . . ?
C56 C51 B2 C71 81.3(2) . . . . ?
C66 C61 B2 C51 -26.0(3) . . . . ?
C62 C61 B2 C51 159.04(18) . . . . ?
C66 C61 B2 C41 96.4(2) . . . . ?
C62 C61 B2 C41 -78.6(2) . . . . ?
C66 C61 B2 C71 -145.98(19) . . . . ?
C62 C61 B2 C71 39.0(2) . . . . ?
C42 C41 B2 C51 107.9(2) . . . . ?
C46 C41 B2 C51 -71.9(2) . . . . ?
C42 C41 B2 C61 -14.8(3) . . . . ?
C46 C41 B2 C61 165.39(19) . . . . ?
C42 C41 B2 C71 -134.0(2) . . . . ?
C46 C41 B2 C71 46.2(2) . . . . ?
C72 C71 B2 C51 -19.0(3) . . . . ?
C76 C71 B2 C51 161.67(18) . . . . ?
C72 C71 B2 C61 103.2(2) . . . . ?
C76 C71 B2 C61 -76.1(2) . . . . ?
C72 C71 B2 C41 -138.9(2) . . . . ?
C76 C71 B2 C41 41.7(2) . . . . ?
